data_7720816
loop_
_publ_author_name
'Gonz&#xe1;lez, Jonay'
'Fagundes, Vinicius K.'
'Hay, Moya A.'
'Dallerba, Elena'
'Massi, Massimiliano'
'Hall, Christopher R.'
'Giansiracusa, Marcus J.'
'Boskovic, Colette'

_publ_section_title
;
 Correlating luminescence and single-molecule magnetism for two series of
 heteroleptic lanthanoid complexes.
;
_journal_issue 4
_journal_name_full 'Dalton transactions (Cambridge, England : 2003)'
_journal_page_first 1792
_journal_page_last 1805
_journal_paper_doi 10.1039/d5dt02364e
_journal_volume 55
_journal_year 2026
_chemical_formula_moiety 'C18 H18 Dy N7 O9, C2 H3 N'
_chemical_formula_sum 'C20 H21 Dy N8 O9'
_chemical_formula_weight 679.95
_chemical_name_systematic MH3-017-DyNO3
_space_group_crystal_system monoclinic
_space_group_IT_number 15
_space_group_name_Hall '-C 2yc'
_space_group_name_H-M_alt 'C 1 2/c 1'
_atom_sites_solution_hydrogens geom
_atom_sites_solution_primary dual
_audit_creation_date 2023-12-15
_audit_creation_method
;
Olex2 1.5
(compiled 2023.08.24 svn.re1ec1418 for OlexSys, GUI svn.r6817)
;
_audit_update_record
;
2025-12-04 deposited with the CCDC.	2025-12-18 downloaded from the CCDC.
;
_cell_angle_alpha 90
_cell_angle_beta 99.7770(10)
_cell_angle_gamma 90
_cell_formula_units_Z 8
_cell_length_a 21.8229(2)
_cell_length_b 8.31060(10)
_cell_length_c 27.1281(3)
_cell_measurement_reflns_used 17131
_cell_measurement_temperature 100.00(10)
_cell_measurement_theta_max 79.8000
_cell_measurement_theta_min 3.2960
_cell_volume 4848.53(9)
_computing_cell_refinement 'CrysAlisPro 1.171.42.49 (Rigaku OD, 2022)'
_computing_data_collection 'CrysAlisPro 1.171.42.49 (Rigaku OD, 2022)'
_computing_data_reduction 'CrysAlisPro 1.171.42.49 (Rigaku OD, 2022)'
_computing_molecular_graphics 'Olex2 1.5 (Dolomanov et al., 2009)'
_computing_publication_material 'Olex2 1.5 (Dolomanov et al., 2009)'
_computing_structure_refinement 'SHELXL 2018/3 (Sheldrick, 2015)'
_computing_structure_solution 'SHELXT 2018/2 (Sheldrick, 2018)'
_diffrn_ambient_environment N~2~
_diffrn_ambient_temperature 100.00(10)
_diffrn_detector 'Hybrid Pixel Array Detector'
_diffrn_detector_area_resol_mean 10.0000
_diffrn_detector_type HyPix
_diffrn_measured_fraction_theta_full 1.000
_diffrn_measured_fraction_theta_max 0.990
_diffrn_measurement_details
;
List of Runs (angles in degrees, time in seconds):

  # Type    Start    End  Width  t~exp~   \w     \q     \k     \f   Frames
#--------------------------------------------------------------------------
  1  \w     78.00 111.00   0.50    0.56    --  113.25-125.00-180.00   66
  2  \w     44.00  85.00   0.50    0.14    --   47.26-125.00  30.00   82
  3  \w     55.00 113.00   0.50    0.56    --  113.25-127.00  81.25  116
  4  \w     78.00 106.00   0.50    0.56    --  113.25 -98.00 173.27   56
  5  \w     46.00  72.00   0.50    0.56    --  113.25 -98.00 173.27   52
  6  \w     74.00 100.00   0.50    0.56    --  113.25 -94.00  30.00   52
  7  \w     80.00 106.00   0.50    0.56    --  113.25 -94.00 -30.00   52
  8  \w     74.00 105.00   0.50    0.56    --  113.25 -94.00 -60.00   62
  9  \w     78.00 106.00   0.50    0.56    --  113.25 -94.00-120.00   56
 10  \w     79.00 106.00   0.50    0.56    --  113.25 -94.00-150.00   54
 11  \w     48.00  74.00   0.50    0.56    --  113.25 -94.00-120.00   52
 12  \w     50.00  93.00   0.50    0.56    --  113.25 -94.00-180.00   86
 13  \w     49.00 105.00   0.50    0.56    --  113.25 -94.00   0.00  112
 14  \w     75.00 106.00   0.50    0.56    --  113.25 -94.00  60.00   62
 15  \w     47.00 106.00   0.50    0.56    --  113.25 -94.00  90.00  118
 16  \w     45.00  84.00   0.50    0.56    --  113.25 -94.00 150.00   78
 17  \w     81.00 106.00   0.50    0.56    --  113.25 -94.00 -90.00   50
 18  \w     43.00  69.00   0.50    0.56    --  113.25 -94.00-150.00   52
 19  \w     44.00  95.00   0.50    0.56    --  113.25 -77.00-180.00  102
 20  \w     46.00  97.00   0.50    0.56    --  113.25 -77.00-120.00  102
 21  \w     45.00  71.00   0.50    0.56    --  113.25 -77.00 -60.00   52
 22  \w     42.00  69.00   0.50    0.56    --  113.25 -61.00-120.00   54
 23  \w     44.00  71.00   0.50    0.56    --  113.25 -77.00 -30.00   54
 24  \w     42.00  67.00   0.50    0.56    --  113.25 -61.00 -60.00   50
 25  \w     46.00  72.00   0.50    0.56    --  113.25 -77.00   0.00   52
 26  \w     43.00  69.00   0.50    0.56    --  113.25 -61.00   0.00   52
 27  \w     44.00  70.00   0.50    0.56    --  113.25 -61.00  60.00   52
 28  \w     45.00  71.00   0.50    0.56    --  113.25 -61.00  90.00   52
 29  \w    -11.00  26.00   0.50    0.14    --   47.26 -19.00 -60.00   74
 30  \w     42.00  67.00   0.50    0.56    --  113.25 -61.00-150.00   50
 31  \w    147.00 175.00   0.50    0.56    --  113.25  15.00-180.00   56
 32  \w    104.00 178.00   0.50    0.56    --  113.25  30.00-120.00  148
 33  \w    101.00 158.00   0.50    0.56    --  113.25  45.00 -60.00  114
 34  \w    101.00 127.00   0.50    0.56    --  113.25  30.00  90.00   52
 35  \w    102.00 145.00   0.50    0.56    --  113.25  45.00 120.00   86
 36  \w    151.00 177.00   0.50    0.56    --  113.25  45.00 120.00   52
 37  \w    143.00 178.00   0.50    0.56    --  113.25  30.00  90.00   70
 38  \w    113.00 139.00   0.50    0.56    --  113.25  30.00 120.00   52
 39  \w    110.00 163.00   0.50    0.56    --  113.25  15.00  90.00  106
 40  \w    100.00 165.00   0.50    0.56    --  113.25  15.00  30.00  130
 41  \w    108.00 172.00   0.50    0.56    --  113.25  15.00-150.00  128
 42  \w    104.00 143.00   0.50    0.56    --  113.25  15.00-180.00   78
 43  \w    -61.00  25.00   0.50    0.14    --  -47.26  57.00 120.00  172
 44  \w    -51.00 -20.00   0.50    0.56    --  -91.75  45.00  90.00   62
 45  \w    -50.00 -24.00   0.50    0.56    --  -91.75  45.00 -60.00   52
 46  \w    -71.00 -46.00   0.50    0.56    --  -91.75  61.00 -90.00   50
 47  \w    -39.00  23.00   0.50    0.14    --  -47.26  38.00-150.00  124
 48  \w   -113.00  25.00   0.50    0.14    --  -47.26   0.00-180.00  276
 49  \w   -119.00 -93.00   0.50    0.14    --  -47.26 -77.00   0.00   52
 50  \w    -62.00 -33.00   0.50    0.14    --  -47.26 -77.00   0.00   58
 51  \w    -83.00 -57.00   0.50    0.56    --  -91.75 125.00-120.00   52
;
_diffrn_measurement_device 'four-circle diffractometer'
_diffrn_measurement_device_type 'XtaLAB Synergy, Dualflex, HyPix'
_diffrn_measurement_method '\w scans'
_diffrn_orient_matrix_type 'CrysAlisPro convention (1999,Acta A55,543-557)'
_diffrn_orient_matrix_UB_11 -0.0304690000
_diffrn_orient_matrix_UB_12 0.0457358000
_diffrn_orient_matrix_UB_13 -0.0535967000
_diffrn_orient_matrix_UB_21 -0.0620237000
_diffrn_orient_matrix_UB_22 -0.0725668000
_diffrn_orient_matrix_UB_23 0.0092329000
_diffrn_orient_matrix_UB_31 -0.0188959000
_diffrn_orient_matrix_UB_32 0.1643744000
_diffrn_orient_matrix_UB_33 0.0190016000
_diffrn_radiation_monochromator mirror
_diffrn_radiation_probe x-ray
_diffrn_radiation_type 'Cu K\a'
_diffrn_radiation_wavelength 1.54184
_diffrn_reflns_av_R_equivalents 0.0490
_diffrn_reflns_av_unetI/netI 0.0322
_diffrn_reflns_Laue_measured_fraction_full 1.000
_diffrn_reflns_Laue_measured_fraction_max 0.990
_diffrn_reflns_limit_h_max 27
_diffrn_reflns_limit_h_min -27
_diffrn_reflns_limit_k_max 10
_diffrn_reflns_limit_k_min -9
_diffrn_reflns_limit_l_max 34
_diffrn_reflns_limit_l_min -34
_diffrn_reflns_number 31411
_diffrn_reflns_point_group_measured_fraction_full 1.000
_diffrn_reflns_point_group_measured_fraction_max 0.990
_diffrn_reflns_theta_full 67.684
_diffrn_reflns_theta_max 80.082
_diffrn_reflns_theta_min 3.306
_diffrn_source 'micro-focus sealed X-ray tube'
_diffrn_source_type 'PhotonJet (Cu) X-ray Source'
_exptl_absorpt_coefficient_mu 17.099
_exptl_absorpt_correction_T_max 1.000
_exptl_absorpt_correction_T_min 0.419
_exptl_absorpt_correction_type gaussian
_exptl_absorpt_process_details
;
CrysAlisPro 1.171.42.49 (Rigaku Oxford Diffraction, 2022)
Numerical absorption correction based on gaussian integration over
a multifaceted crystal model
Empirical absorption correction using spherical harmonics,
implemented in SCALE3 ABSPACK scaling algorithm.
;
_exptl_crystal_colour 'clear whiteish colourless'
_exptl_crystal_colour_lustre clear
_exptl_crystal_colour_modifier whiteish
_exptl_crystal_colour_primary colourless
_exptl_crystal_density_diffrn 1.863
_exptl_crystal_description needle
_exptl_crystal_F_000 2680
_exptl_crystal_preparation 'Magnetic properties,Luminescent'
_exptl_crystal_recrystallization_method 'Re-crystallisation from solvent: Acetonitrile/Diisopropylether'
_exptl_crystal_size_max 0.306
_exptl_crystal_size_mid 0.04
_exptl_crystal_size_min 0.036
_refine_diff_density_max 0.409
_refine_diff_density_min -0.406
_refine_diff_density_rms 0.086
_refine_ls_extinction_coef 0.000027(7)
_refine_ls_extinction_expression Fc^*^=kFc[1+0.001xFc^2^\l^3^/sin(2\q)]^-1/4^
_refine_ls_extinction_method 'SHELXL-2018/3 (Sheldrick 2018)'
_refine_ls_goodness_of_fit_ref 1.105
_refine_ls_hydrogen_treatment constr
_refine_ls_matrix_type full
_refine_ls_number_parameters 345
_refine_ls_number_reflns 5237
_refine_ls_number_restraints 0
_refine_ls_restrained_S_all 1.105
_refine_ls_R_factor_all 0.0275
_refine_ls_R_factor_gt 0.0250
_refine_ls_shift/su_max 0.003
_refine_ls_shift/su_mean 0.000
_refine_ls_structure_factor_coef Fsqd
_refine_ls_weighting_details 'w=1/[\s^2^(Fo^2^)+(0.0223P)^2^+12.3024P] where P=(Fo^2^+2Fc^2^)/3'
_refine_ls_weighting_scheme calc
_refine_ls_wR_factor_gt 0.0618
_refine_ls_wR_factor_ref 0.0628
_reflns_Friedel_coverage 0.000
_reflns_number_gt 4901
_reflns_number_total 5237
_reflns_threshold_expression 'I > 2\s(I)'
_cod_data_source_file d5dt02364e2.cif
_cod_data_source_block mh3-017-dyno3_redabs
_cod_database_code 7720816
_shelx_shelxl_version_number 2018/3
_chemical_oxdiff_formula C20H21N8O9Dy
_shelx_space_group_comment
;
The symmetry employed for this shelxl refinement is uniquely defined
by the following loop, which should always be used as a source of
symmetry information in preference to the above space-group names.
They are only intended as comments.
;
_shelx_estimated_absorpt_t_max 0.578
_shelx_estimated_absorpt_t_min 0.078
_olex2_refinement_description
;
1.a Secondary CH2 refined with riding coordinates:
 C1(H1A,H1B), C7(H7A,H7B), C13(H13A,H13B)
1.b Aromatic/amide H refined with riding coordinates:
 C3(H3), C4(H4), C5(H5), C6(H6), C9(H9), C10(H10), C11(H11), C12(H12),
 C15(H15), C16(H16), C17(H17), C18(H18)
1.c Idealised Me refined as rotating group:
 C20(H20A,H20B,H20C)
;
_ins_header
;
TITL MH3-017-DyNO3_REDABS in C2/c 
REM C2/c (#15 in standard setting)
CELL 1.54184  21.822944   8.310584  27.128111  90.0000  99.7768  90.0000
ZERR    8.00   0.000191   0.000055   0.000257   0.0000   0.0008   0.0000
LATT  7
SYMM -x, y,-z+1/2 
SFAC C H N O Dy
UNIT 160.00 168.00 64.00 72.00 8.00
REM  CrysAlisPro recorded range (K): Min=99.9; max=100.1; aver:100.0
TEMP -173
SIZE 0.04 0.04 0.31
TREF
HKLF 4
END
;
_olex2_submission_original_sample_id MH3-017-DyNO3
_olex2_submission_special_instructions 'No special instructions were received'
_oxdiff_exptl_absorpt_empirical_details
;
Empirical correction (ABSPACK) includes:
- Absorption correction using spherical harmonics
- Frame scaling
;
_oxdiff_exptl_absorpt_empirical_full_max 2.061
_oxdiff_exptl_absorpt_empirical_full_min 0.708

loop_
_space_group_symop_operation_xyz
'x, y, z'
'-x, y, -z+1/2'
'x+1/2, y+1/2, z'
'-x+1/2, y+1/2, -z+1/2'
'-x, -y, -z'
'x, -y, z-1/2'
'-x+1/2, -y+1/2, -z'
'x+1/2, -y+1/2, z-1/2'

loop_
_atom_site_label
_atom_site_type_symbol
_atom_site_fract_x
_atom_site_fract_y
_atom_site_fract_z
_atom_site_U_iso_or_equiv
_atom_site_adp_type
_atom_site_occupancy
_atom_site_site_symmetry_order
_atom_site_calc_flag
_atom_site_refinement_flags_posn
_atom_site_refinement_flags_adp
_atom_site_refinement_flags_occupancy
_atom_site_disorder_assembly
_atom_site_disorder_group
Dy1 Dy 0.62057(2) 0.31400(2) 0.38646(2) 0.01207(6) Uani 1 1 d . . . . .
O1 O 0.70465(9) 0.2049(2) 0.44956(7) 0.0194(4) Uani 1 1 d . . . . .
O2 O 0.69385(9) 0.0997(2) 0.37596(7) 0.0169(4) Uani 1 1 d . . . . .
O3 O 0.76621(10) 0.0099(2) 0.43516(9) 0.0267(4) Uani 1 1 d . . . . .
O4 O 0.51209(9) 0.2448(2) 0.39767(7) 0.0171(4) Uani 1 1 d . . . . .
O5 O 0.48876(10) 0.0193(3) 0.43141(10) 0.0312(5) Uani 1 1 d . . . . .
O6 O 0.58352(8) 0.0668(2) 0.42009(7) 0.0172(4) Uani 1 1 d . . . . .
O7 O 0.63862(9) 0.3187(2) 0.29742(7) 0.0180(4) Uani 1 1 d . . . . .
O8 O 0.57100(9) 0.1507(2) 0.31623(7) 0.0182(4) Uani 1 1 d . . . . .
O9 O 0.59505(10) 0.1470(3) 0.24105(8) 0.0255(4) Uani 1 1 d . . . . .
N1 N 0.63274(9) 0.6090(2) 0.41417(8) 0.0118(4) Uani 1 1 d . . . . .
N2 N 0.72421(10) 0.4500(3) 0.37737(8) 0.0168(4) Uani 1 1 d . . . . .
N3 N 0.60508(10) 0.3798(3) 0.47839(9) 0.0162(4) Uani 1 1 d . . . . .
N4 N 0.54245(10) 0.5097(2) 0.33764(8) 0.0137(4) Uani 1 1 d . . . . .
N5 N 0.72304(10) 0.1027(2) 0.42092(9) 0.0162(4) Uani 1 1 d . . . . .
N6 N 0.52649(11) 0.1070(3) 0.41683(9) 0.0177(4) Uani 1 1 d . . . . .
N7 N 0.60123(11) 0.2032(3) 0.28331(9) 0.0164(4) Uani 1 1 d . . . . .
C1 C 0.69775(12) 0.6332(3) 0.43977(10) 0.0154(5) Uani 1 1 d . . . . .
H1A H 0.704558 0.573675 0.471850 0.018 Uiso 1 1 calc R U . . .
H1B H 0.704901 0.748912 0.447276 0.018 Uiso 1 1 calc R U . . .
C2 C 0.74342(12) 0.5751(3) 0.40760(10) 0.0150(5) Uani 1 1 d . . . . .
C3 C 0.80088(12) 0.6477(3) 0.40942(11) 0.0188(5) Uani 1 1 d . . . . .
H3 H 0.812928 0.734942 0.431586 0.023 Uiso 1 1 calc R U . . .
C4 C 0.84063(12) 0.5914(3) 0.37839(11) 0.0215(6) Uani 1 1 d . . . . .
H4 H 0.880547 0.638097 0.379328 0.026 Uiso 1 1 calc R U . . .
C5 C 0.82088(13) 0.4657(3) 0.34607(11) 0.0207(5) Uani 1 1 d . . . . .
H5 H 0.846579 0.426672 0.323725 0.025 Uiso 1 1 calc R U . . .
C6 C 0.76321(13) 0.3979(3) 0.34681(11) 0.0183(5) Uani 1 1 d . . . . .
H6 H 0.750286 0.310672 0.324863 0.022 Uiso 1 1 calc R U . . .
C7 C 0.59009(12) 0.6542(3) 0.44880(10) 0.0141(5) Uani 1 1 d . . . . .
H7A H 0.547289 0.663897 0.429863 0.017 Uiso 1 1 calc R U . . .
H7B H 0.602468 0.760315 0.463854 0.017 Uiso 1 1 calc R U . . .
C8 C 0.59101(11) 0.5317(3) 0.48962(10) 0.0142(5) Uani 1 1 d . . . . .
C9 C 0.57607(12) 0.5753(3) 0.53544(10) 0.0175(5) Uani 1 1 d . . . . .
H9 H 0.565889 0.683687 0.541749 0.021 Uiso 1 1 calc R U . . .
C10 C 0.57622(12) 0.4593(3) 0.57169(10) 0.0194(5) Uani 1 1 d . . . . .
H10 H 0.565692 0.486168 0.603252 0.023 Uiso 1 1 calc R U . . .
C11 C 0.59199(13) 0.3023(3) 0.56141(11) 0.0207(5) Uani 1 1 d . . . . .
H11 H 0.593032 0.220081 0.585882 0.025 Uiso 1 1 calc R U . . .
C12 C 0.60614(13) 0.2685(3) 0.51462(10) 0.0188(5) Uani 1 1 d . . . . .
H12 H 0.617172 0.161275 0.507717 0.023 Uiso 1 1 calc R U . . .
C13 C 0.61866(12) 0.7113(3) 0.36886(10) 0.0144(5) Uani 1 1 d . . . . .
H13A H 0.650304 0.693569 0.347243 0.017 Uiso 1 1 calc R U . . .
H13B H 0.619801 0.826147 0.378619 0.017 Uiso 1 1 calc R U . . .
C14 C 0.55521(12) 0.6693(3) 0.34068(10) 0.0147(5) Uani 1 1 d . . . . .
C15 C 0.51325(13) 0.7847(3) 0.31953(10) 0.0166(5) Uani 1 1 d . . . . .
H15 H 0.523274 0.895759 0.323359 0.020 Uiso 1 1 calc R U . . .
C16 C 0.45648(12) 0.7370(3) 0.29272(10) 0.0173(5) Uani 1 1 d . . . . .
H16 H 0.427107 0.814515 0.277734 0.021 Uiso 1 1 calc R U . . .
C17 C 0.44327(12) 0.5737(3) 0.28813(10) 0.0172(5) Uani 1 1 d . . . . .
H17 H 0.404915 0.537318 0.269568 0.021 Uiso 1 1 calc R U . . .
C18 C 0.48700(12) 0.4653(3) 0.31109(10) 0.0154(5) Uani 1 1 d . . . . .
H18 H 0.477585 0.353750 0.308033 0.019 Uiso 1 1 calc R U . . .
N8 N 0.69421(14) -0.2373(4) 0.26942(11) 0.0332(6) Uani 1 1 d . . . . .
C19 C 0.73693(15) -0.1635(4) 0.28596(11) 0.0247(6) Uani 1 1 d . . . . .
C20 C 0.79204(15) -0.0715(4) 0.30648(13) 0.0276(6) Uani 1 1 d . . . . .
H20A H 0.794180 0.025442 0.286277 0.041 Uiso 1 1 calc R U . . .
H20B H 0.829180 -0.137356 0.305987 0.041 Uiso 1 1 calc R U . . .
H20C H 0.789890 -0.040573 0.341003 0.041 Uiso 1 1 calc R U . . .

loop_
_atom_site_aniso_label
_atom_site_aniso_U_11
_atom_site_aniso_U_22
_atom_site_aniso_U_33
_atom_site_aniso_U_23
_atom_site_aniso_U_13
_atom_site_aniso_U_12
Dy1 0.01367(8) 0.00827(8) 0.01464(9) -0.00099(5) 0.00347(5) -0.00037(5)
O1 0.0206(9) 0.0190(9) 0.0190(9) -0.0026(7) 0.0043(7) 0.0006(7)
O2 0.0186(9) 0.0123(8) 0.0191(9) -0.0005(7) 0.0015(7) 0.0005(7)
O3 0.0229(10) 0.0209(10) 0.0351(12) 0.0054(9) 0.0019(9) 0.0068(8)
O4 0.0215(9) 0.0108(8) 0.0193(9) 0.0028(7) 0.0045(7) 0.0012(7)
O5 0.0237(10) 0.0254(10) 0.0463(14) 0.0117(10) 0.0108(9) -0.0069(8)
O6 0.0157(8) 0.0137(8) 0.0228(10) -0.0014(7) 0.0045(7) 0.0010(7)
O7 0.0187(9) 0.0150(9) 0.0203(10) -0.0006(7) 0.0034(7) -0.0026(7)
O8 0.0214(9) 0.0134(8) 0.0207(9) 0.0003(7) 0.0063(7) -0.0026(7)
O9 0.0322(11) 0.0254(10) 0.0180(10) -0.0064(8) 0.0018(8) 0.0025(9)
N1 0.0103(9) 0.0114(9) 0.0138(10) -0.0005(8) 0.0027(7) -0.0001(7)
N2 0.0180(10) 0.0149(10) 0.0180(11) -0.0003(8) 0.0043(8) 0.0024(8)
N3 0.0177(10) 0.0130(10) 0.0187(11) 0.0000(8) 0.0048(8) -0.0012(8)
N4 0.0168(10) 0.0090(9) 0.0162(10) -0.0021(8) 0.0053(8) -0.0026(8)
N5 0.0139(10) 0.0102(9) 0.0247(12) 0.0011(8) 0.0037(8) 0.0007(8)
N6 0.0196(11) 0.0134(10) 0.0202(11) -0.0001(8) 0.0041(9) -0.0025(8)
N7 0.0198(11) 0.0126(10) 0.0159(11) -0.0033(8) 0.0004(8) 0.0029(8)
C1 0.0139(11) 0.0145(11) 0.0180(12) -0.0016(10) 0.0034(9) -0.0019(9)
C2 0.0144(11) 0.0129(11) 0.0176(12) 0.0002(9) 0.0024(9) -0.0001(9)
C3 0.0153(12) 0.0151(11) 0.0253(14) -0.0024(10) 0.0017(10) -0.0019(10)
C4 0.0122(12) 0.0208(13) 0.0324(15) 0.0008(11) 0.0061(11) -0.0029(10)
C5 0.0181(12) 0.0208(13) 0.0249(14) 0.0004(11) 0.0082(10) 0.0030(10)
C6 0.0182(12) 0.0164(12) 0.0211(13) -0.0028(10) 0.0054(10) -0.0006(10)
C7 0.0141(11) 0.0143(11) 0.0148(12) -0.0022(9) 0.0052(9) 0.0006(9)
C8 0.0112(11) 0.0147(11) 0.0167(12) -0.0016(9) 0.0020(9) -0.0026(9)
C9 0.0153(12) 0.0187(12) 0.0186(12) -0.0047(10) 0.0033(9) -0.0014(10)
C10 0.0177(12) 0.0260(14) 0.0154(12) -0.0014(10) 0.0053(10) -0.0042(10)
C11 0.0212(13) 0.0197(13) 0.0213(14) 0.0031(10) 0.0038(10) -0.0033(10)
C12 0.0235(13) 0.0140(12) 0.0197(13) 0.0012(10) 0.0056(10) -0.0013(10)
C13 0.0169(12) 0.0103(10) 0.0164(12) 0.0003(9) 0.0044(9) -0.0022(9)
C14 0.0178(12) 0.0146(11) 0.0133(12) -0.0006(9) 0.0072(9) -0.0015(9)
C15 0.0217(13) 0.0124(11) 0.0167(12) -0.0009(10) 0.0062(10) 0.0008(10)
C16 0.0171(12) 0.0183(12) 0.0177(13) 0.0049(10) 0.0061(10) 0.0057(10)
C17 0.0167(12) 0.0218(12) 0.0139(12) -0.0018(10) 0.0049(9) -0.0019(10)
C18 0.0181(12) 0.0132(11) 0.0157(12) -0.0021(9) 0.0048(9) -0.0026(9)
N8 0.0324(15) 0.0405(15) 0.0278(14) 0.0008(12) 0.0083(11) -0.0066(12)
C19 0.0287(15) 0.0258(14) 0.0220(15) 0.0037(11) 0.0109(12) 0.0022(12)
C20 0.0268(15) 0.0237(14) 0.0351(17) -0.0011(12) 0.0127(13) -0.0045(12)

loop_
_atom_type_symbol
_atom_type_description
_atom_type_scat_dispersion_real
_atom_type_scat_dispersion_imag
_atom_type_scat_source
C C 0.0181 0.0091 'International Tables Vol C Tables 4.2.6.8 and 6.1.1.4'
H H 0.0000 0.0000 'International Tables Vol C Tables 4.2.6.8 and 6.1.1.4'
Dy Dy -9.8046 9.8477 'International Tables Vol C Tables 4.2.6.8 and 6.1.1.4'
N N 0.0311 0.0180 'International Tables Vol C Tables 4.2.6.8 and 6.1.1.4'
O O 0.0492 0.0322 'International Tables Vol C Tables 4.2.6.8 and 6.1.1.4'

loop_
_exptl_crystal_face_index_h
_exptl_crystal_face_index_k
_exptl_crystal_face_index_l
_exptl_crystal_face_perp_dist
7 0 -16 0.0041
-8 0 16 0.0233
-2 5 4 0.1471
-11 -1 13 0.0438
5 -5 -7 0.1139
13 1 5 0.0228
-13 -1 -5 0.0173

loop_
_geom_angle_atom_site_label_1
_geom_angle_atom_site_label_2
_geom_angle_atom_site_label_3
_geom_angle
_geom_angle_site_symmetry_1
_geom_angle_site_symmetry_3
_geom_angle_publ_flag
O1 Dy1 O4 116.08(6) . . ?
O1 Dy1 O7 117.03(6) . . ?
O1 Dy1 N1 96.93(6) . . ?
O1 Dy1 N2 70.45(7) . . ?
O1 Dy1 N3 67.53(7) . . ?
O1 Dy1 N4 161.39(6) . . ?
O1 Dy1 N5 25.92(7) . . ?
O1 Dy1 N6 93.66(6) . . ?
O2 Dy1 O1 52.16(6) . . ?
O2 Dy1 O4 119.86(6) . . ?
O2 Dy1 O7 71.73(6) . . ?
O2 Dy1 N1 133.95(6) . . ?
O2 Dy1 N2 72.91(6) . . ?
O2 Dy1 N3 117.02(7) . . ?
O2 Dy1 N4 142.71(6) . . ?
O2 Dy1 N5 26.24(6) . . ?
O2 Dy1 N6 96.28(6) . . ?
O4 Dy1 O7 115.21(6) . . ?
O4 Dy1 N1 103.70(6) . . ?
O4 Dy1 N2 167.23(6) . . ?
O4 Dy1 N3 69.90(6) . . ?
O4 Dy1 N4 69.40(6) . . ?
O4 Dy1 N5 121.32(6) . . ?
O4 Dy1 N6 25.96(6) . . ?
O6 Dy1 O1 71.63(6) . . ?
O6 Dy1 O2 72.23(6) . . ?
O6 Dy1 O4 51.78(6) . . ?
O6 Dy1 O7 119.22(6) . . ?
O6 Dy1 N1 136.01(6) . . ?
O6 Dy1 N2 139.17(6) . . ?
O6 Dy1 N3 73.54(6) . . ?
O6 Dy1 N4 119.66(6) . . ?
O6 Dy1 N5 69.68(6) . . ?
O6 Dy1 N6 25.84(6) . . ?
O7 Dy1 N1 103.99(6) . . ?
O7 Dy1 N2 67.54(7) . . ?
O7 Dy1 N3 167.04(6) . . ?
O7 Dy1 N4 72.06(6) . . ?
O7 Dy1 N5 94.70(6) . . ?
O7 Dy1 N6 121.05(6) . . ?
O8 Dy1 O1 121.21(6) . . ?
O8 Dy1 O2 73.46(6) . . ?
O8 Dy1 O4 70.35(6) . . ?
O8 Dy1 O6 72.07(6) . . ?
O8 Dy1 O7 51.57(6) . . ?
O8 Dy1 N1 140.48(6) . . ?
O8 Dy1 N2 116.71(7) . . ?
O8 Dy1 N3 138.18(6) . . ?
O8 Dy1 N4 77.35(6) . . ?
O8 Dy1 N5 97.57(6) . . ?
O8 Dy1 N6 69.54(6) . . ?
N1 Dy1 N2 63.90(7) . . ?
N1 Dy1 N3 63.06(7) . . ?
N1 Dy1 N5 116.94(6) . . ?
N1 Dy1 N6 121.76(6) . . ?
N2 Dy1 N3 104.82(7) . . ?
N2 Dy1 N5 69.63(6) . . ?
N2 Dy1 N6 164.02(7) . . ?
N3 Dy1 N5 92.11(7) . . ?
N3 Dy1 N6 69.10(7) . . ?
N4 Dy1 N1 64.57(7) . . ?
N4 Dy1 N2 100.96(7) . . ?
N4 Dy1 N3 100.20(7) . . ?
N4 Dy1 N5 166.23(7) . . ?
N4 Dy1 N6 94.73(7) . . ?
N5 Dy1 N6 95.41(6) . . ?
N5 O1 Dy1 95.59(15) . . ?
N5 O2 Dy1 96.02(13) . . ?
N6 O4 Dy1 94.78(14) . . ?
N6 O6 Dy1 97.75(14) . . ?
N7 O7 Dy1 94.60(15) . . ?
N7 O8 Dy1 98.26(14) . . ?
C1 N1 Dy1 108.05(14) . . ?
C7 N1 Dy1 112.58(14) . . ?
C7 N1 C1 108.86(19) . . ?
C7 N1 C13 108.48(19) . . ?
C13 N1 Dy1 107.95(14) . . ?
C13 N1 C1 110.95(19) . . ?
C2 N2 Dy1 117.89(17) . . ?
C2 N2 C6 117.1(2) . . ?
C6 N2 Dy1 124.79(17) . . ?
C8 N3 Dy1 118.72(17) . . ?
C8 N3 C12 117.1(2) . . ?
C12 N3 Dy1 124.06(17) . . ?
C14 N4 Dy1 118.62(17) . . ?
C18 N4 Dy1 124.09(16) . . ?
C18 N4 C14 117.2(2) . . ?
O1 N5 Dy1 58.48(12) . . ?
O1 N5 O2 116.2(2) . . ?
O2 N5 Dy1 57.75(11) . . ?
O3 N5 Dy1 178.75(19) . . ?
O3 N5 O1 122.4(2) . . ?
O3 N5 O2 121.3(2) . . ?
O4 N6 Dy1 59.27(12) . . ?
O4 N6 O6 115.7(2) . . ?
O5 N6 Dy1 177.3(2) . . ?
O5 N6 O4 122.5(2) . . ?
O5 N6 O6 121.8(2) . . ?
O6 N6 Dy1 56.41(12) . . ?
O7 N7 Dy1 59.47(13) . . ?
O8 N7 Dy1 56.05(12) . . ?
O8 N7 O7 115.3(2) . . ?
O9 N7 Dy1 175.64(18) . . ?
O9 N7 O7 122.1(2) . . ?
O9 N7 O8 122.6(2) . . ?
N1 C1 H1A 109.4 . . ?
N1 C1 H1B 109.4 . . ?
N1 C1 C2 111.0(2) . . ?
H1A C1 H1B 108.0 . . ?
C2 C1 H1A 109.4 . . ?
C2 C1 H1B 109.4 . . ?
N2 C2 C1 115.5(2) . . ?
N2 C2 C3 123.0(2) . . ?
C3 C2 C1 121.5(2) . . ?
C2 C3 H3 120.4 . . ?
C2 C3 C4 119.1(3) . . ?
C4 C3 H3 120.4 . . ?
C3 C4 H4 120.7 . . ?
C5 C4 C3 118.6(2) . . ?
C5 C4 H4 120.7 . . ?
C4 C5 H5 120.5 . . ?
C6 C5 C4 119.0(3) . . ?
C6 C5 H5 120.5 . . ?
N2 C6 C5 123.1(3) . . ?
N2 C6 H6 118.4 . . ?
C5 C6 H6 118.4 . . ?
N1 C7 H7A 109.3 . . ?
N1 C7 H7B 109.3 . . ?
N1 C7 C8 111.4(2) . . ?
H7A C7 H7B 108.0 . . ?
C8 C7 H7A 109.3 . . ?
C8 C7 H7B 109.3 . . ?
N3 C8 C7 116.3(2) . . ?
N3 C8 C9 123.1(2) . . ?
C9 C8 C7 120.6(2) . . ?
C8 C9 H9 120.5 . . ?
C10 C9 C8 119.0(2) . . ?
C10 C9 H9 120.5 . . ?
C9 C10 H10 120.5 . . ?
C9 C10 C11 119.0(3) . . ?
C11 C10 H10 120.5 . . ?
C10 C11 H11 120.8 . . ?
C12 C11 C10 118.4(3) . . ?
C12 C11 H11 120.8 . . ?
N3 C12 C11 123.4(3) . . ?
N3 C12 H12 118.3 . . ?
C11 C12 H12 118.3 . . ?
N1 C13 H13A 109.8 . . ?
N1 C13 H13B 109.8 . . ?
N1 C13 C14 109.4(2) . . ?
H13A C13 H13B 108.2 . . ?
C14 C13 H13A 109.8 . . ?
C14 C13 H13B 109.8 . . ?
N4 C14 C13 114.8(2) . . ?
N4 C14 C15 122.6(2) . . ?
C15 C14 C13 122.5(2) . . ?
C14 C15 H15 120.3 . . ?
C14 C15 C16 119.4(2) . . ?
C16 C15 H15 120.3 . . ?
C15 C16 H16 120.6 . . ?
C15 C16 C17 118.7(2) . . ?
C17 C16 H16 120.6 . . ?
C16 C17 H17 120.7 . . ?
C18 C17 C16 118.7(2) . . ?
C18 C17 H17 120.7 . . ?
N4 C18 C17 123.3(2) . . ?
N4 C18 H18 118.3 . . ?
C17 C18 H18 118.3 . . ?
N8 C19 C20 178.9(4) . . ?
C19 C20 H20A 109.5 . . ?
C19 C20 H20B 109.5 . . ?
C19 C20 H20C 109.5 . . ?
H20A C20 H20B 109.5 . . ?
H20A C20 H20C 109.5 . . ?
H20B C20 H20C 109.5 . . ?

loop_
_geom_bond_atom_site_label_1
_geom_bond_atom_site_label_2
_geom_bond_distance
_geom_bond_site_symmetry_2
_geom_bond_publ_flag
Dy1 O1 2.460(2) . ?
Dy1 O2 2.4424(18) . ?
Dy1 O4 2.5044(19) . ?
Dy1 O6 2.4410(18) . ?
Dy1 O7 2.513(2) . ?
Dy1 O8 2.4375(19) . ?
Dy1 N1 2.565(2) . ?
Dy1 N2 2.577(2) . ?
Dy1 N3 2.630(2) . ?
Dy1 N4 2.557(2) . ?
Dy1 N5 2.872(2) . ?
Dy1 N6 2.903(2) . ?
O1 N5 1.262(3) . ?
O2 N5 1.277(3) . ?
O3 N5 1.228(3) . ?
O4 N6 1.275(3) . ?
O5 N6 1.215(3) . ?
O6 N6 1.277(3) . ?
O7 N7 1.276(3) . ?
O8 N7 1.274(3) . ?
O9 N7 1.224(3) . ?
N1 C1 1.483(3) . ?
N1 C7 1.479(3) . ?
N1 C13 1.483(3) . ?
N2 C2 1.346(3) . ?
N2 C6 1.356(3) . ?
N3 C8 1.347(3) . ?
N3 C12 1.347(4) . ?
N4 C14 1.354(3) . ?
N4 C18 1.350(3) . ?
C1 H1A 0.9900 . ?
C1 H1B 0.9900 . ?
C1 C2 1.511(4) . ?
C2 C3 1.385(4) . ?
C3 H3 0.9500 . ?
C3 C4 1.389(4) . ?
C4 H4 0.9500 . ?
C4 C5 1.385(4) . ?
C5 H5 0.9500 . ?
C5 C6 1.382(4) . ?
C6 H6 0.9500 . ?
C7 H7A 0.9900 . ?
C7 H7B 0.9900 . ?
C7 C8 1.502(4) . ?
C8 C9 1.386(4) . ?
C9 H9 0.9500 . ?
C9 C10 1.377(4) . ?
C10 H10 0.9500 . ?
C10 C11 1.390(4) . ?
C11 H11 0.9500 . ?
C11 C12 1.385(4) . ?
C12 H12 0.9500 . ?
C13 H13A 0.9900 . ?
C13 H13B 0.9900 . ?
C13 C14 1.505(4) . ?
C14 C15 1.382(4) . ?
C15 H15 0.9500 . ?
C15 C16 1.384(4) . ?
C16 H16 0.9500 . ?
C16 C17 1.388(4) . ?
C17 H17 0.9500 . ?
C17 C18 1.382(4) . ?
C18 H18 0.9500 . ?
N8 C19 1.142(4) . ?
C19 C20 1.454(4) . ?
C20 H20A 0.9800 . ?
C20 H20B 0.9800 . ?
C20 H20C 0.9800 . ?

loop_
_geom_torsion_atom_site_label_1
_geom_torsion_atom_site_label_2
_geom_torsion_atom_site_label_3
_geom_torsion_atom_site_label_4
_geom_torsion
_geom_torsion_site_symmetry_1
_geom_torsion_site_symmetry_2
_geom_torsion_site_symmetry_3
_geom_torsion_site_symmetry_4
_geom_torsion_publ_flag
Dy1 O1 N5 O2 0.5(2) . . . . ?
Dy1 O1 N5 O3 -179.0(2) . . . . ?
Dy1 O2 N5 O1 -0.5(2) . . . . ?
Dy1 O2 N5 O3 179.0(2) . . . . ?
Dy1 O4 N6 O5 177.6(2) . . . . ?
Dy1 O4 N6 O6 -1.9(2) . . . . ?
Dy1 O6 N6 O4 2.0(2) . . . . ?
Dy1 O6 N6 O5 -177.6(2) . . . . ?
Dy1 O7 N7 O8 4.7(2) . . . . ?
Dy1 O7 N7 O9 -175.2(2) . . . . ?
Dy1 O8 N7 O7 -4.9(2) . . . . ?
Dy1 O8 N7 O9 175.1(2) . . . . ?
Dy1 N1 C1 C2 52.5(2) . . . . ?
Dy1 N1 C7 C8 47.2(2) . . . . ?
Dy1 N1 C13 C14 55.1(2) . . . . ?
Dy1 N2 C2 C1 -6.6(3) . . . . ?
Dy1 N2 C2 C3 173.7(2) . . . . ?
Dy1 N2 C6 C5 -174.3(2) . . . . ?
Dy1 N3 C8 C7 -4.4(3) . . . . ?
Dy1 N3 C8 C9 173.58(19) . . . . ?
Dy1 N3 C12 C11 -173.5(2) . . . . ?
Dy1 N4 C14 C13 6.3(3) . . . . ?
Dy1 N4 C14 C15 -173.71(19) . . . . ?
Dy1 N4 C18 C17 174.79(19) . . . . ?
N1 C1 C2 N2 -31.5(3) . . . . ?
N1 C1 C2 C3 148.2(2) . . . . ?
N1 C7 C8 N3 -28.0(3) . . . . ?
N1 C7 C8 C9 153.9(2) . . . . ?
N1 C13 C14 N4 -41.8(3) . . . . ?
N1 C13 C14 C15 138.2(2) . . . . ?
N2 C2 C3 C4 0.8(4) . . . . ?
N3 C8 C9 C10 0.8(4) . . . . ?
N4 C14 C15 C16 -2.1(4) . . . . ?
C1 N1 C7 C8 -72.6(2) . . . . ?
C1 N1 C13 C14 173.3(2) . . . . ?
C1 C2 C3 C4 -178.8(2) . . . . ?
C2 N2 C6 C5 0.8(4) . . . . ?
C2 C3 C4 C5 1.0(4) . . . . ?
C3 C4 C5 C6 -1.8(4) . . . . ?
C4 C5 C6 N2 0.9(4) . . . . ?
C6 N2 C2 C1 178.0(2) . . . . ?
C6 N2 C2 C3 -1.7(4) . . . . ?
C7 N1 C1 C2 175.1(2) . . . . ?
C7 N1 C13 C14 -67.1(2) . . . . ?
C7 C8 C9 C10 178.8(2) . . . . ?
C8 N3 C12 C11 1.8(4) . . . . ?
C8 C9 C10 C11 0.7(4) . . . . ?
C9 C10 C11 C12 -0.9(4) . . . . ?
C10 C11 C12 N3 -0.4(4) . . . . ?
C12 N3 C8 C7 179.9(2) . . . . ?
C12 N3 C8 C9 -2.0(4) . . . . ?
C13 N1 C1 C2 -65.6(3) . . . . ?
C13 N1 C7 C8 166.6(2) . . . . ?
C13 C14 C15 C16 177.9(2) . . . . ?
C14 N4 C18 C17 -1.2(4) . . . . ?
C14 C15 C16 C17 0.4(4) . . . . ?
C15 C16 C17 C18 0.9(4) . . . . ?
C16 C17 C18 N4 -0.5(4) . . . . ?
C18 N4 C14 C13 -177.5(2) . . . . ?
C18 N4 C14 C15 2.5(4) . . . . ?

loop_
_exptl_oxdiff_crystal_face_indexfrac_h
_exptl_oxdiff_crystal_face_indexfrac_k
_exptl_oxdiff_crystal_face_indexfrac_l
_exptl_oxdiff_crystal_face_x
_exptl_oxdiff_crystal_face_y
_exptl_oxdiff_crystal_face_z
7.4794 -0.0257 -16.3211 0.6457 -0.6127 -0.4557
-7.5559 0.4006 16.2219 -0.6209 0.5893 0.5169
-1.9041 5.2385 3.8087 0.0935 -0.2269 0.9694
-11.3273 -0.6726 12.5886 -0.3603 0.8676 0.3427
4.5654 -4.7692 -6.8290 0.0088 -0.0001 -1.0000
12.5649 0.8231 4.9068 -0.6082 -0.7937 -0.0089
-12.5649 -0.8231 -4.9068 0.6082 0.7937 0.0089
